data_4074913
loop_
_publ_author_name
'Zhao, Bei'
'Li, Honghai'
'Shen, Qi'
'Zhang, Yong'
'Yao, Yingming'
'Lu, Chengrong'

_publ_section_title
;
 Metallomacrocycle Complexes of Lanthanides with Bridged Amide
 Ligands:&#x00A0; Syntheses and Molecular Structures of
 [{\m2-p-(Me3SiN)2C6H4}YbCl(THF)2]2and
 [{\m2-p-(Me3SiN)2C6H4}Nd(\m2-Cl)(THF)]42PhMe
;
_journal_issue 7
_journal_name_full Organometallics
_journal_page_first 1824
_journal_paper_doi 10.1021/om0509995
_journal_volume 25
_journal_year 2006
_chemical_formula_moiety 'C64 H120 Cl4 N8 Nd4 O4 Si8, 2(C7 H8)'
_chemical_formula_sum 'C78 H136 Cl4 N8 Nd4 O4 Si8'
_chemical_formula_weight 2193.43
_chemical_name_systematic
; 
 ? 
;
_space_group_IT_number 2
_symmetry_cell_setting triclinic
_symmetry_Int_Tables_number 2
_symmetry_space_group_name_Hall '-P 1'
_symmetry_space_group_name_H-M 'P -1'
_atom_sites_solution_hydrogens geom
_atom_sites_solution_primary direct
_atom_sites_solution_secondary difmap
_audit_creation_method SHELXL-97
_cell_angle_alpha 61.759(5)
_cell_angle_beta 85.629(9)
_cell_angle_gamma 86.579(9)
_cell_formula_units_Z 1
_cell_length_a 13.8273(15)
_cell_length_b 14.2373(11)
_cell_length_c 14.7960(10)
_cell_measurement_reflns_used 9064
_cell_measurement_temperature 193(2)
_cell_measurement_theta_max 25.3
_cell_measurement_theta_min 3.0
_cell_volume 2557.7(4)
_computing_cell_refinement CrystalClear
_computing_data_collection CrystalClear
_computing_data_reduction CrystalStructure
_computing_structure_refinement 'SHELXL-97 (Sheldrick, 1997)'
_computing_structure_solution 'SHELXS-97 (Sheldrick, 1990)'
_diffrn_ambient_temperature 193(2)
_diffrn_detector_area_resol_mean 7.31
_diffrn_measured_fraction_theta_full 0.993
_diffrn_measured_fraction_theta_max 0.993
_diffrn_measurement_device_type 'Rigaku Mercury'
_diffrn_measurement_method \w
_diffrn_radiation_monochromator graphite
_diffrn_radiation_source 'fine-focus sealed tube'
_diffrn_radiation_type MoK\a
_diffrn_radiation_wavelength 0.71070
_diffrn_reflns_av_R_equivalents 0.0370
_diffrn_reflns_av_sigmaI/netI 0.0485
_diffrn_reflns_limit_h_max 15
_diffrn_reflns_limit_h_min -16
_diffrn_reflns_limit_k_max 15
_diffrn_reflns_limit_k_min -17
_diffrn_reflns_limit_l_max 17
_diffrn_reflns_limit_l_min -17
_diffrn_reflns_number 25563
_diffrn_reflns_theta_full 25.35
_diffrn_reflns_theta_max 25.35
_diffrn_reflns_theta_min 3.03
_exptl_absorpt_coefficient_mu 2.239
_exptl_absorpt_correction_T_max 0.6630
_exptl_absorpt_correction_T_min 0.5629
_exptl_absorpt_correction_type multi-scan
_exptl_absorpt_process_details 'Jacobson, R. (1998) Private communication'
_exptl_crystal_colour blue-green
_exptl_crystal_density_diffrn 1.424
_exptl_crystal_density_method 'not measured'
_exptl_crystal_description block
_exptl_crystal_F_000 1112
_exptl_crystal_size_max 0.29
_exptl_crystal_size_mid 0.20
_exptl_crystal_size_min 0.20
_refine_diff_density_max 1.687
_refine_diff_density_min -0.693
_refine_diff_density_rms 0.121
_refine_ls_extinction_method none
_refine_ls_goodness_of_fit_ref 1.129
_refine_ls_hydrogen_treatment constr
_refine_ls_matrix_type full
_refine_ls_number_parameters 476
_refine_ls_number_reflns 9305
_refine_ls_number_restraints 20
_refine_ls_restrained_S_all 1.140
_refine_ls_R_factor_all 0.0638
_refine_ls_R_factor_gt 0.0492
_refine_ls_shift/su_max 0.001
_refine_ls_shift/su_mean 0.000
_refine_ls_structure_factor_coef Fsqd
_refine_ls_weighting_details 'calc w=1/[\s^2^(Fo^2^)+(0.0315P)^2^+8.8331P] where P=(Fo^2^+2Fc^2^)/3'
_refine_ls_weighting_scheme calc
_refine_ls_wR_factor_gt 0.0995
_refine_ls_wR_factor_ref 0.1079
_reflns_number_gt 7674
_reflns_number_total 9305
_reflns_threshold_expression >2sigma(I)
_cod_data_source_file om0509995si20051119_092238.cif
_cod_data_source_block shelxl
_cod_original_sg_symbol_Hall '-p 1'
_cod_original_sg_symbol_H-M 'p -1'
_cod_database_code 4074913

loop_
_symmetry_equiv_pos_as_xyz
'x, y, z'
'-x, -y, -z'

loop_
_atom_site_label
_atom_site_type_symbol
_atom_site_fract_x
_atom_site_fract_y
_atom_site_fract_z
_atom_site_U_iso_or_equiv
_atom_site_adp_type
_atom_site_occupancy
_atom_site_symmetry_multiplicity
_atom_site_calc_flag
_atom_site_refinement_flags
Nd1 Nd 0.23054(2) 0.40600(3) 0.34787(3) 0.03171(10) Uani 1 1 d .
Nd2 Nd -0.06477(2) 0.35176(3) 0.32079(3) 0.03176(10) Uani 1 1 d .
Cl1 Cl 0.08959(12) 0.25249(13) 0.44859(13) 0.0428(4) Uani 1 1 d .
Cl2 Cl 0.05211(11) 0.52625(12) 0.28518(13) 0.0409(4) Uani 1 1 d .
Si1 Si 0.44185(12) 0.29593(14) 0.24090(15) 0.0378(4) Uani 1 1 d .
Si2 Si -0.12400(14) 0.21220(17) 0.16566(16) 0.0480(5) Uani 1 1 d .
Si3 Si 0.33359(14) 0.24470(15) 0.60123(14) 0.0425(4) Uani 1 1 d .
Si4 Si 0.20848(15) 0.85448(14) 0.46847(16) 0.0455(5) Uani 1 1 d .
O1 O 0.2982(3) 0.5833(3) 0.2367(4) 0.0467(11) Uani 1 1 d .
O2 O -0.1688(3) 0.5002(4) 0.2033(3) 0.0467(12) Uani 1 1 d .
N1 N 0.3249(3) 0.3355(4) 0.2561(4) 0.0348(12) Uani 1 1 d .
N2 N -0.0568(3) 0.2756(4) 0.2120(4) 0.0362(12) Uani 1 1 d .
N3 N 0.2992(4) 0.3612(4) 0.4977(4) 0.0350(12) Uani 1 1 d .
N4 N 0.1772(3) 0.7243(4) 0.5463(4) 0.0318(11) Uani 1 1 d .
C1 C 0.2430(4) 0.3162(5) 0.2182(4) 0.0328(14) Uani 1 1 d .
C2 C 0.1806(4) 0.4012(5) 0.1615(5) 0.0351(14) Uani 1 1 d .
H2 H 0.2043 0.4716 0.1295 0.042 Uiso 1 1 calc R
C3 C 0.0835(4) 0.3862(5) 0.1503(5) 0.0343(14) Uani 1 1 d .
H3 H 0.0434 0.4466 0.1110 0.041 Uiso 1 1 calc R
C4 C 0.0448(4) 0.2855(5) 0.1952(4) 0.0327(13) Uani 1 1 d .
C5 C 0.1124(4) 0.1988(5) 0.2391(5) 0.0364(14) Uani 1 1 d .
H5 H 0.0912 0.1286 0.2617 0.044 Uiso 1 1 calc R
C6 C 0.2068(4) 0.2129(5) 0.2500(5) 0.0390(15) Uani 1 1 d .
H6 H 0.2494 0.1524 0.2796 0.047 Uiso 1 1 calc R
C7 C 0.4767(6) 0.3482(7) 0.1017(6) 0.071(2) Uani 1 1 d .
H7A H 0.4388 0.3132 0.0733 0.107 Uiso 1 1 calc R
H7B H 0.5460 0.3335 0.0931 0.107 Uiso 1 1 calc R
H7C H 0.4636 0.4253 0.0654 0.107 Uiso 1 1 calc R
C8 C 0.4657(5) 0.1493(6) 0.3015(6) 0.0540(19) Uani 1 1 d .
H8A H 0.4530 0.1181 0.3760 0.081 Uiso 1 1 calc R
H8B H 0.5336 0.1349 0.2864 0.081 Uiso 1 1 calc R
H8C H 0.4232 0.1176 0.2738 0.081 Uiso 1 1 calc R
C9 C 0.5187(5) 0.3544(7) 0.2987(7) 0.067(2) Uani 1 1 d .
H9A H 0.5208 0.4319 0.2550 0.100 Uiso 1 1 calc R
H9B H 0.5846 0.3235 0.3042 0.100 Uiso 1 1 calc R
H9C H 0.4911 0.3387 0.3672 0.100 Uiso 1 1 calc R
C10 C -0.1060(8) 0.2763(8) 0.0231(6) 0.084(3) Uani 1 1 d .
H10A H -0.1313 0.3500 -0.0068 0.127 Uiso 1 1 calc R
H10B H -0.1406 0.2366 -0.0029 0.127 Uiso 1 1 calc R
H10C H -0.0366 0.2759 0.0039 0.127 Uiso 1 1 calc R
C11 C -0.0927(7) 0.0679(7) 0.2144(7) 0.077(3) Uani 1 1 d .
H11A H -0.0271 0.0599 0.1884 0.116 Uiso 1 1 calc R
H11B H -0.1391 0.0360 0.1908 0.116 Uiso 1 1 calc R
H11C H -0.0954 0.0320 0.2897 0.116 Uiso 1 1 calc R
C12 C -0.2529(6) 0.2267(11) 0.2025(10) 0.111(4) Uani 1 1 d .
H12A H -0.2596 0.2058 0.2760 0.166 Uiso 1 1 calc R
H12B H -0.2924 0.1808 0.1883 0.166 Uiso 1 1 calc R
H12C H -0.2748 0.3012 0.1628 0.166 Uiso 1 1 calc R
C13 C 0.2715(4) 0.4522(5) 0.5101(5) 0.0342(14) Uani 1 1 d .
C14 C 0.1728(4) 0.4816(5) 0.5125(5) 0.0334(14) Uani 1 1 d .
H14 H 0.1251 0.4372 0.5109 0.040 Uiso 1 1 calc R
C15 C 0.1439(4) 0.5751(5) 0.5171(4) 0.0312(13) Uani 1 1 d .
H15 H 0.0770 0.5957 0.5135 0.037 Uiso 1 1 calc R
C16 C 0.2113(4) 0.6394(5) 0.5269(4) 0.0310(13) Uani 1 1 d .
C17 C 0.3096(4) 0.6089(5) 0.5241(5) 0.0422(16) Uani 1 1 d .
H17 H 0.3577 0.6504 0.5298 0.051 Uiso 1 1 calc R
C18 C 0.3376(5) 0.5204(5) 0.5134(5) 0.0431(16) Uani 1 1 d .
H18 H 0.4050 0.5050 0.5080 0.052 Uiso 1 1 calc R
C19 C 0.3571(7) 0.1418(6) 0.5576(7) 0.073(3) Uani 1 1 d .
H19A H 0.3002 0.1373 0.5244 0.109 Uiso 1 1 calc R
H19B H 0.3701 0.0725 0.6169 0.109 Uiso 1 1 calc R
H19C H 0.4135 0.1616 0.5085 0.109 Uiso 1 1 calc R
C20 C 0.2341(6) 0.1982(7) 0.7045(6) 0.071(2) Uani 1 1 d .
H20A H 0.2168 0.2544 0.7238 0.106 Uiso 1 1 calc R
H20B H 0.2562 0.1339 0.7647 0.106 Uiso 1 1 calc R
H20C H 0.1772 0.1820 0.6792 0.106 Uiso 1 1 calc R
C21 C 0.4451(6) 0.2603(7) 0.6574(6) 0.073(3) Uani 1 1 d .
H21A H 0.4962 0.2921 0.6029 0.109 Uiso 1 1 calc R
H21B H 0.4677 0.1902 0.7097 0.109 Uiso 1 1 calc R
H21C H 0.4297 0.3067 0.6890 0.109 Uiso 1 1 calc R
C22 C 0.1263(6) 0.9359(6) 0.5088(6) 0.058(2) Uani 1 1 d .
H22A H 0.0605 0.9349 0.4891 0.087 Uiso 1 1 calc R
H22B H 0.1485 1.0095 0.4753 0.087 Uiso 1 1 calc R
H22C H 0.1263 0.9068 0.5836 0.087 Uiso 1 1 calc R
C23 C 0.3358(7) 0.8824(7) 0.4777(11) 0.118(5) Uani 1 1 d .
H23A H 0.3501 0.8527 0.5501 0.176 Uiso 1 1 calc R
H23B H 0.3446 0.9596 0.4428 0.176 Uiso 1 1 calc R
H23C H 0.3799 0.8496 0.4449 0.176 Uiso 1 1 calc R
C24 C 0.1920(11) 0.8923(8) 0.3324(7) 0.122(5) Uani 1 1 d .
H24A H 0.2347 0.8473 0.3120 0.182 Uiso 1 1 calc R
H24B H 0.2082 0.9673 0.2891 0.182 Uiso 1 1 calc R
H24C H 0.1243 0.8822 0.3242 0.182 Uiso 1 1 calc R
C25 C 0.3686(8) 0.6150(7) 0.1528(9) 0.116(5) Uani 1 1 d .
H25A H 0.4274 0.5683 0.1751 0.139 Uiso 1 1 calc R
H25B H 0.3422 0.6070 0.0965 0.139 Uiso 1 1 calc R
C26 C 0.3930(9) 0.7202(7) 0.1172(9) 0.111(4) Uani 1 1 d .
H26A H 0.3840 0.7619 0.0426 0.133 Uiso 1 1 calc R
H26B H 0.4618 0.7240 0.1293 0.133 Uiso 1 1 calc R
C27 C 0.3296(7) 0.7635(7) 0.1733(8) 0.086(3) Uani 1 1 d .
H27A H 0.3685 0.7864 0.2126 0.103 Uiso 1 1 calc R
H27B H 0.2912 0.8258 0.1250 0.103 Uiso 1 1 calc R
C28 C 0.2666(8) 0.6797(6) 0.2417(7) 0.080(3) Uani 1 1 d .
H28A H 0.1988 0.6987 0.2211 0.096 Uiso 1 1 calc R
H28B H 0.2695 0.6685 0.3127 0.096 Uiso 1 1 calc R
C29A C -0.1420(15) 0.5710(16) 0.0925(17) 0.090(6) Uiso 0.50 1 d PD
C29B C -0.1836(13) 0.5246(15) 0.0966(14) 0.068(5) Uiso 0.50 1 d P
C30A C -0.2186(12) 0.6611(13) 0.0575(13) 0.067(5) Uiso 0.50 1 d PD
C30B C -0.2680(15) 0.6043(16) 0.0660(16) 0.083(6) Uiso 0.50 1 d P
C31A C -0.3056(13) 0.6142(17) 0.1348(14) 0.087(6) Uiso 0.50 1 d PD
C31B C -0.2722(14) 0.6556(14) 0.1379(13) 0.065(5) Uiso 0.50 1 d P
C32A C -0.2571(14) 0.5468(14) 0.2343(13) 0.072(5) Uiso 0.50 1 d PD
C32B C -0.1996(13) 0.5933(13) 0.2186(13) 0.062(4) Uiso 0.50 1 d P
C33 C 0.9873(14) 0.0710(16) 0.9281(15) 0.078(5) Uiso 0.50 1 d PD
C34 C 1.0648(13) 0.0347(16) 0.9950(15) 0.072(5) Uiso 0.50 1 d PD
C35 C 1.068(2) -0.063(2) 1.086(2) 0.143(11) Uiso 0.50 1 d PD
C36 C 0.9827(18) -0.1184(19) 1.1015(18) 0.112(9) Uiso 0.50 1 d PD
C37 C 0.9080(17) -0.0903(18) 1.0342(17) 0.102(7) Uiso 0.50 1 d PD
C38 C 0.9040(14) 0.0100(17) 0.9492(17) 0.089(6) Uiso 0.50 1 d PD
C39 C 0.9832(19) 0.1750(19) 0.825(2) 0.117(8) Uiso 0.50 1 d PD
C40 C 0.5365(13) -0.0214(18) -0.0285(15) 0.095(6) Uiso 0.50 1 d PD
C41 C 0.5592(9) -0.0122(10) 0.0577(9) 0.107(4) Uiso 1 1 d D
C42 C 0.5038(17) 0.0308(19) 0.1114(18) 0.108(7) Uiso 0.50 1 d PD
C43 C 0.411(2) 0.062(4) 0.074(3) 0.120(15) Uiso 0.50 1 d PD
C44 C 0.3766(18) 0.051(2) -0.0059(19) 0.127(9) Uiso 0.50 1 d PD
C45 C 0.614(3) -0.069(5) -0.076(4) 0.17(2) Uiso 0.50 1 d PD

loop_
_atom_site_aniso_label
_atom_site_aniso_U_11
_atom_site_aniso_U_22
_atom_site_aniso_U_33
_atom_site_aniso_U_23
_atom_site_aniso_U_13
_atom_site_aniso_U_12
Nd1 0.03303(19) 0.03073(19) 0.03601(19) -0.01978(15) 0.00123(15) -0.00234(14)
Nd2 0.03069(18) 0.03504(19) 0.03590(19) -0.02237(16) 0.00061(14) 0.00036(14)
Cl1 0.0398(9) 0.0411(9) 0.0480(9) -0.0212(8) -0.0011(7) -0.0042(7)
Cl2 0.0416(9) 0.0347(8) 0.0502(9) -0.0233(7) -0.0011(7) 0.0003(7)
Si1 0.0283(9) 0.0393(10) 0.0482(11) -0.0234(9) 0.0050(8) -0.0026(7)
Si2 0.0378(10) 0.0685(14) 0.0593(13) -0.0476(11) -0.0006(9) -0.0051(9)
Si3 0.0476(11) 0.0376(10) 0.0398(10) -0.0163(8) -0.0018(9) 0.0006(8)
Si4 0.0502(11) 0.0312(10) 0.0506(12) -0.0177(9) 0.0105(9) 0.0008(8)
O1 0.055(3) 0.032(2) 0.052(3) -0.020(2) 0.015(2) -0.008(2)
O2 0.060(3) 0.046(3) 0.035(2) -0.020(2) -0.010(2) 0.018(2)
N1 0.029(3) 0.041(3) 0.046(3) -0.029(3) -0.002(2) -0.004(2)
N2 0.028(3) 0.046(3) 0.044(3) -0.030(3) 0.001(2) 0.000(2)
N3 0.039(3) 0.034(3) 0.037(3) -0.021(2) -0.002(2) 0.004(2)
N4 0.027(3) 0.031(3) 0.043(3) -0.022(2) 0.003(2) 0.000(2)
C1 0.029(3) 0.040(4) 0.032(3) -0.021(3) 0.003(3) 0.005(3)
C2 0.037(3) 0.040(4) 0.031(3) -0.021(3) 0.007(3) -0.005(3)
C3 0.037(3) 0.032(3) 0.033(3) -0.016(3) -0.004(3) 0.006(3)
C4 0.039(3) 0.038(3) 0.029(3) -0.022(3) -0.005(3) 0.004(3)
C5 0.039(3) 0.031(3) 0.047(4) -0.024(3) -0.005(3) -0.002(3)
C6 0.036(3) 0.033(3) 0.054(4) -0.027(3) 0.000(3) 0.006(3)
C7 0.061(5) 0.080(6) 0.061(5) -0.027(5) 0.014(4) 0.008(5)
C8 0.045(4) 0.051(4) 0.072(5) -0.036(4) 0.010(4) 0.000(3)
C9 0.039(4) 0.067(5) 0.111(7) -0.055(5) -0.002(4) -0.005(4)
C10 0.119(8) 0.094(7) 0.062(6) -0.052(5) -0.027(6) 0.007(6)
C11 0.103(7) 0.068(6) 0.083(6) -0.052(5) 0.007(6) -0.030(5)
C12 0.038(5) 0.196(13) 0.170(11) -0.143(11) -0.011(6) -0.002(6)
C13 0.036(3) 0.039(3) 0.037(3) -0.026(3) -0.001(3) -0.001(3)
C14 0.031(3) 0.035(3) 0.040(3) -0.022(3) 0.001(3) -0.007(3)
C15 0.023(3) 0.039(3) 0.038(3) -0.024(3) 0.004(3) -0.003(3)
C16 0.029(3) 0.034(3) 0.034(3) -0.019(3) 0.001(3) -0.001(3)
C17 0.030(3) 0.044(4) 0.067(5) -0.038(4) 0.004(3) -0.009(3)
C18 0.031(3) 0.048(4) 0.065(5) -0.040(4) 0.001(3) 0.002(3)
C19 0.100(7) 0.038(4) 0.076(6) -0.026(4) 0.002(5) 0.013(4)
C20 0.083(6) 0.063(5) 0.058(5) -0.024(4) 0.021(5) -0.017(5)
C21 0.066(5) 0.071(6) 0.062(5) -0.014(5) -0.023(5) 0.000(5)
C22 0.076(5) 0.043(4) 0.059(5) -0.030(4) 0.006(4) 0.002(4)
C23 0.061(6) 0.048(6) 0.204(13) -0.028(7) 0.008(7) -0.010(5)
C24 0.247(15) 0.065(6) 0.045(5) -0.027(5) 0.015(7) 0.033(8)
C25 0.122(9) 0.052(6) 0.151(10) -0.043(6) 0.102(8) -0.029(6)
C26 0.144(10) 0.062(6) 0.122(9) -0.047(6) 0.081(8) -0.053(6)
C27 0.100(7) 0.050(5) 0.105(8) -0.037(5) 0.037(6) -0.029(5)
C28 0.118(8) 0.045(5) 0.082(6) -0.038(5) 0.036(6) -0.022(5)

loop_
_atom_type_symbol
_atom_type_description
_atom_type_scat_dispersion_real
_atom_type_scat_dispersion_imag
_atom_type_scat_source
C C 0.0033 0.0016 'International Tables Vol C Tables 4.2.6.8 and 6.1.1.4'
H H 0.0000 0.0000 'International Tables Vol C Tables 4.2.6.8 and 6.1.1.4'
Cl Cl 0.1484 0.1585 'International Tables Vol C Tables 4.2.6.8 and 6.1.1.4'
N N 0.0061 0.0033 'International Tables Vol C Tables 4.2.6.8 and 6.1.1.4'
Nd Nd -0.1943 3.0179 'International Tables Vol C Tables 4.2.6.8 and 6.1.1.4'
O O 0.0106 0.0060 'International Tables Vol C Tables 4.2.6.8 and 6.1.1.4'
Si Si 0.0817 0.0704 'International Tables Vol C Tables 4.2.6.8 and 6.1.1.4'

loop_
_geom_angle_atom_site_label_1
_geom_angle_atom_site_label_2
_geom_angle_atom_site_label_3
_geom_angle
_geom_angle_site_symmetry_1
_geom_angle_site_symmetry_3
N3 Nd1 N1 109.48(17) . .
N3 Nd1 O1 101.14(17) . .
N1 Nd1 O1 90.39(16) . .
N3 Nd1 C1 132.59(17) . .
N1 Nd1 C1 30.45(16) . .
O1 Nd1 C1 101.99(16) . .
N3 Nd1 Cl1 91.50(13) . .
N1 Nd1 Cl1 102.28(12) . .
O1 Nd1 Cl1 158.10(11) . .
C1 Nd1 Cl1 81.68(13) . .
N3 Nd1 Cl2 124.80(12) . .
N1 Nd1 Cl2 125.70(13) . .
O1 Nd1 Cl2 81.33(11) . .
C1 Nd1 Cl2 99.29(12) . .
Cl1 Nd1 Cl2 76.76(5) . .
N3 Nd1 C13 29.10(16) . .
N1 Nd1 C13 132.80(17) . .
O1 Nd1 C13 83.36(17) . .
C1 Nd1 C13 160.96(17) . .
Cl1 Nd1 C13 100.25(13) . .
Cl2 Nd1 C13 99.59(12) . .
N3 Nd1 C2 160.77(17) . .
N1 Nd1 C2 53.01(17) . .
O1 Nd1 C2 87.94(17) . .
C1 Nd1 C2 28.19(17) . .
Cl1 Nd1 C2 85.65(13) . .
Cl2 Nd1 C2 73.03(12) . .
C13 Nd1 C2 169.40(17) . .
N4 Nd2 N2 112.77(17) 2_566 .
N4 Nd2 O2 97.42(16) 2_566 .
N2 Nd2 O2 91.01(16) . .
N4 Nd2 C4 135.15(17) 2_566 .
N2 Nd2 C4 30.52(17) . .
O2 Nd2 C4 104.79(16) . .
N4 Nd2 Cl1 92.38(13) 2_566 .
N2 Nd2 Cl1 103.89(13) . .
O2 Nd2 Cl1 157.42(12) . .
C4 Nd2 Cl1 81.73(12) . .
N4 Nd2 Cl2 124.56(12) 2_566 .
N2 Nd2 Cl2 122.65(13) . .
O2 Nd2 Cl2 81.01(12) . .
C4 Nd2 Cl2 97.41(13) . .
Cl1 Nd2 Cl2 76.69(5) . .
N4 Nd2 C16 27.71(16) 2_566 2_566
N2 Nd2 C16 134.85(17) . 2_566
O2 Nd2 C16 80.80(15) . 2_566
C4 Nd2 C16 162.42(17) . 2_566
Cl1 Nd2 C16 99.53(12) . 2_566
Cl2 Nd2 C16 99.95(12) . 2_566
N4 Nd2 C3 162.60(16) 2_566 .
N2 Nd2 C3 52.07(17) . .
O2 Nd2 C3 91.80(16) . .
C4 Nd2 C3 27.46(17) . .
Cl1 Nd2 C3 84.44(12) . .
Cl2 Nd2 C3 71.39(12) . .
C16 Nd2 C3 169.52(16) 2_566 .
Nd1 Cl1 Nd2 100.00(5) . .
Nd2 Cl2 Nd1 96.85(5) . .
N1 Si1 C8 115.7(3) . .
N1 Si1 C7 109.9(3) . .
C8 Si1 C7 106.0(4) . .
N1 Si1 C9 105.9(3) . .
C8 Si1 C9 109.1(4) . .
C7 Si1 C9 110.3(4) . .
N2 Si2 C12 107.2(4) . .
N2 Si2 C11 114.7(3) . .
C12 Si2 C11 108.9(5) . .
N2 Si2 C10 109.6(4) . .
C12 Si2 C10 109.9(5) . .
C11 Si2 C10 106.6(4) . .
N3 Si3 C19 107.9(3) . .
N3 Si3 C20 110.4(3) . .
C19 Si3 C20 108.5(4) . .
N3 Si3 C21 112.1(3) . .
C19 Si3 C21 109.9(4) . .
C20 Si3 C21 108.0(4) . .
N4 Si4 C22 106.3(3) . .
N4 Si4 C24 110.3(4) . .
C22 Si4 C24 109.9(4) . .
N4 Si4 C23 114.0(4) . .
C22 Si4 C23 108.9(5) . .
C24 Si4 C23 107.4(6) . .
C25 O1 C28 106.2(6) . .
C25 O1 Nd1 129.2(4) . .
C28 O1 Nd1 124.5(4) . .
C29B O2 C32B 109.8(10) . .
C29B O2 C29A 34.4(9) . .
C32B O2 C29A 91.3(11) . .
C29B O2 C32A 104.6(10) . .
C32B O2 C32A 39.5(8) . .
C29A O2 C32A 108.9(10) . .
C29B O2 Nd2 124.3(7) . .
C32B O2 Nd2 123.5(7) . .
C29A O2 Nd2 124.1(7) . .
C32A O2 Nd2 126.0(7) . .
C1 N1 Si1 126.1(4) . .
C1 N1 Nd1 91.9(3) . .
Si1 N1 Nd1 141.4(3) . .
C4 N2 Si2 123.7(4) . .
C4 N2 Nd2 92.8(3) . .
Si2 N2 Nd2 143.2(3) . .
C13 N3 Si3 120.0(4) . .
C13 N3 Nd1 100.0(3) . .
Si3 N3 Nd1 135.8(3) . .
C16 N4 Si4 123.1(4) . .
C16 N4 Nd2 104.0(3) . 2_566
Si4 N4 Nd2 132.3(2) . 2_566
C2 C1 N1 119.0(6) . .
C2 C1 C6 115.3(6) . .
N1 C1 C6 124.4(5) . .
C2 C1 Nd1 82.7(3) . .
N1 C1 Nd1 57.6(3) . .
C6 C1 Nd1 121.3(4) . .
C1 C2 C3 122.1(6) . .
C1 C2 Nd1 69.1(3) . .
C3 C2 Nd1 118.9(4) . .
C1 C2 H2 119.0 . .
C3 C2 H2 119.0 . .
Nd1 C2 H2 82.5 . .
C4 C3 C2 121.6(6) . .
C4 C3 Nd2 67.4(3) . .
C2 C3 Nd2 119.2(4) . .
C4 C3 H3 119.2 . .
C2 C3 H3 119.2 . .
Nd2 C3 H3 83.9 . .
C3 C4 N2 119.0(5) . .
C3 C4 C5 115.7(6) . .
N2 C4 C5 124.1(6) . .
C3 C4 Nd2 85.1(3) . .
N2 C4 Nd2 56.7(3) . .
C5 C4 Nd2 119.6(4) . .
C6 C5 C4 122.3(6) . .
C6 C5 H5 118.8 . .
C4 C5 H5 118.8 . .
C5 C6 C1 121.6(6) . .
C5 C6 H6 119.2 . .
C1 C6 H6 119.2 . .
Si1 C7 H7A 109.5 . .
Si1 C7 H7B 109.5 . .
H7A C7 H7B 109.5 . .
Si1 C7 H7C 109.5 . .
H7A C7 H7C 109.5 . .
H7B C7 H7C 109.5 . .
Si1 C8 H8A 109.5 . .
Si1 C8 H8B 109.5 . .
H8A C8 H8B 109.5 . .
Si1 C8 H8C 109.5 . .
H8A C8 H8C 109.5 . .
H8B C8 H8C 109.5 . .
Si1 C9 H9A 109.5 . .
Si1 C9 H9B 109.5 . .
H9A C9 H9B 109.5 . .
Si1 C9 H9C 109.5 . .
H9A C9 H9C 109.5 . .
H9B C9 H9C 109.5 . .
Si2 C10 H10A 109.5 . .
Si2 C10 H10B 109.5 . .
H10A C10 H10B 109.5 . .
Si2 C10 H10C 109.5 . .
H10A C10 H10C 109.5 . .
H10B C10 H10C 109.5 . .
Si2 C11 H11A 109.5 . .
Si2 C11 H11B 109.5 . .
H11A C11 H11B 109.5 . .
Si2 C11 H11C 109.5 . .
H11A C11 H11C 109.5 . .
H11B C11 H11C 109.5 . .
Si2 C12 H12A 109.5 . .
Si2 C12 H12B 109.5 . .
H12A C12 H12B 109.5 . .
Si2 C12 H12C 109.5 . .
H12A C12 H12C 109.5 . .
H12B C12 H12C 109.5 . .
C18 C13 C14 116.5(5) . .
C18 C13 N3 123.5(5) . .
C14 C13 N3 119.8(5) . .
C18 C13 Nd1 131.1(4) . .
C14 C13 Nd1 86.9(4) . .
N3 C13 Nd1 50.9(3) . .
C15 C14 C13 121.1(5) . .
C15 C14 H14 119.5 . .
C13 C14 H14 119.5 . .
C14 C15 C16 121.5(5) . .
C14 C15 H15 119.2 . .
C16 C15 H15 119.2 . .
C15 C16 C17 116.4(5) . .
C15 C16 N4 119.2(5) . .
C17 C16 N4 124.2(5) . .
C15 C16 Nd2 84.1(3) . 2_566
C17 C16 Nd2 137.5(4) . 2_566
N4 C16 Nd2 48.3(3) . 2_566
C18 C17 C16 121.5(6) . .
C18 C17 H17 119.2 . .
C16 C17 H17 119.2 . .
C17 C18 C13 122.7(6) . .
C17 C18 H18 118.6 . .
C13 C18 H18 118.6 . .
Si3 C19 H19A 109.5 . .
Si3 C19 H19B 109.5 . .
H19A C19 H19B 109.5 . .
Si3 C19 H19C 109.5 . .
H19A C19 H19C 109.5 . .
H19B C19 H19C 109.5 . .
Si3 C20 H20A 109.5 . .
Si3 C20 H20B 109.5 . .
H20A C20 H20B 109.5 . .
Si3 C20 H20C 109.5 . .
H20A C20 H20C 109.5 . .
H20B C20 H20C 109.5 . .
Si3 C21 H21A 109.5 . .
Si3 C21 H21B 109.5 . .
H21A C21 H21B 109.5 . .
Si3 C21 H21C 109.5 . .
H21A C21 H21C 109.5 . .
H21B C21 H21C 109.5 . .
Si4 C22 H22A 109.5 . .
Si4 C22 H22B 109.5 . .
H22A C22 H22B 109.5 . .
Si4 C22 H22C 109.5 . .
H22A C22 H22C 109.5 . .
H22B C22 H22C 109.5 . .
Si4 C23 H23A 109.5 . .
Si4 C23 H23B 109.5 . .
H23A C23 H23B 109.5 . .
Si4 C23 H23C 109.5 . .
H23A C23 H23C 109.5 . .
H23B C23 H23C 109.5 . .
Si4 C24 H24A 109.5 . .
Si4 C24 H24B 109.5 . .
H24A C24 H24B 109.5 . .
Si4 C24 H24C 109.5 . .
H24A C24 H24C 109.5 . .
H24B C24 H24C 109.5 . .
C26 C25 O1 110.4(8) . .
C26 C25 H25A 109.6 . .
O1 C25 H25A 109.6 . .
C26 C25 H25B 109.6 . .
O1 C25 H25B 109.6 . .
H25A C25 H25B 108.1 . .
C25 C26 C27 107.6(8) . .
C25 C26 H26A 110.2 . .
C27 C26 H26A 110.2 . .
C25 C26 H26B 110.2 . .
C27 C26 H26B 110.2 . .
H26A C26 H26B 108.5 . .
C28 C27 C26 106.7(7) . .
C28 C27 H27A 110.4 . .
C26 C27 H27A 110.4 . .
C28 C27 H27B 110.4 . .
C26 C27 H27B 110.4 . .
H27A C27 H27B 108.6 . .
C27 C28 O1 108.1(7) . .
C27 C28 H28A 110.1 . .
O1 C28 H28A 110.1 . .
C27 C28 H28B 110.1 . .
O1 C28 H28B 110.1 . .
H28A C28 H28B 108.4 . .
O2 C29A C30A 105.0(14) . .
O2 C29B C30B 103.8(14) . .
C29A C30A C31A 104.5(15) . .
C29B C30B C31B 107.0(16) . .
C32A C31A C30A 102.4(15) . .
C32B C31B C30B 106.2(14) . .
O2 C32A C31A 103.9(13) . .
O2 C32B C31B 105.4(12) . .
C36 C33 C35 126(4) 2_757 2_757
C36 C33 C38 155(3) 2_757 .
C35 C33 C38 28.6(19) 2_757 .
C36 C33 C34 84(2) 2_757 .
C35 C33 C34 150(3) 2_757 .
C38 C33 C34 121.4(17) . .
C36 C33 C39 43(2) 2_757 .
C35 C33 C39 84(3) 2_757 .
C38 C33 C39 112.0(17) . .
C34 C33 C39 126.6(18) . .
C36 C33 C34 171(3) 2_757 2_757
C35 C33 C34 63(2) 2_757 2_757
C38 C33 C34 34.4(10) . 2_757
C34 C33 C34 87.0(16) . 2_757
C39 C33 C34 146.3(19) . 2_757
C36 C33 C37 56(2) 2_757 2_757
C35 C33 C37 174(4) 2_757 2_757
C38 C33 C37 149.3(16) . 2_757
C34 C33 C37 28.6(9) . 2_757
C39 C33 C37 98.5(16) . 2_757
C34 C33 C37 115.1(17) 2_757 2_757
C37 C34 C38 110(3) 2_757 2_757
C37 C34 C35 140(3) 2_757 .
C38 C34 C35 30.9(17) 2_757 .
C37 C34 C33 94(2) 2_757 .
C38 C34 C33 156(2) 2_757 .
C35 C34 C33 125.1(19) . .
C37 C34 C36 65(2) 2_757 2_757
C38 C34 C36 175(3) 2_757 2_757
C35 C34 C36 153.9(18) . 2_757
C33 C34 C36 28.7(11) . 2_757
C37 C34 C33 168(3) 2_757 2_757
C38 C34 C33 63.0(17) 2_757 2_757
C35 C34 C33 32.1(13) . 2_757
C33 C34 C33 93.0(16) . 2_757
C36 C34 C33 121.7(18) 2_757 2_757
C38 C35 C33 121(4) 2_757 2_757
C38 C35 C34 36(2) 2_757 .
C33 C35 C34 85(3) 2_757 .
C38 C35 C36 146(3) 2_757 .
C33 C35 C36 25(2) 2_757 .
C34 C35 C36 110(2) . .
C38 C35 C39 171(4) 2_757 2_757
C33 C35 C39 67(2) 2_757 2_757
C34 C35 C39 152(3) . 2_757
C36 C35 C39 41.7(13) . 2_757
C33 C36 C39 111(3) 2_757 2_757
C33 C36 C37 99(3) 2_757 .
C39 C36 C37 151(3) 2_757 .
C33 C36 C35 29(2) 2_757 .
C39 C36 C35 82(2) 2_757 .
C37 C36 C35 127(2) . .
C33 C36 C34 67(2) 2_757 2_757
C39 C36 C34 175(3) 2_757 2_757
C37 C36 C34 31.4(11) . 2_757
C35 C36 C34 96.1(17) . 2_757
C34 C37 C38 37.3(18) 2_757 .
C34 C37 C36 83(3) 2_757 .
C38 C37 C36 121(2) . .
C34 C37 C33 57.7(19) 2_757 2_757
C38 C37 C33 94.9(16) . 2_757
C36 C37 C33 25.9(13) . 2_757
C35 C38 C34 113(3) 2_757 2_757
C35 C38 C37 146(3) 2_757 .
C34 C38 C37 32.9(16) 2_757 .
C35 C38 C33 31(2) 2_757 .
C34 C38 C33 83(2) 2_757 .
C37 C38 C33 115.0(19) . .
C36 C39 C33 26.5(14) 2_757 .
C36 C39 C35 56.2(14) 2_757 2_757
C33 C39 C35 29.8(11) . 2_757
C43 C40 C44 65.7(14) 2_655 2_655
C43 C40 C41 126.7(18) 2_655 .
C44 C40 C41 61.2(10) 2_655 .
C43 C40 C41 119.7(18) 2_655 2_655
C44 C40 C41 174.6(18) 2_655 2_655
C41 C40 C41 113.4(16) . 2_655
C43 C40 C42 62.0(12) 2_655 2_655
C44 C40 C42 127.6(17) 2_655 2_655
C41 C40 C42 170.4(18) . 2_655
C41 C40 C42 57.7(10) 2_655 2_655
C43 C40 C45 9(2) 2_655 .
C44 C40 C45 56.7(19) 2_655 .
C41 C40 C45 118(2) . .
C41 C40 C45 129(2) 2_655 .
C42 C40 C45 71(2) 2_655 .
C43 C40 C40 174(3) 2_655 2_655
C44 C40 C40 118.1(17) 2_655 2_655
C41 C40 C40 56.9(11) . 2_655
C41 C40 C40 56.5(11) 2_655 2_655
C42 C40 C40 114.1(16) 2_655 2_655
C45 C40 C40 175(2) . 2_655
C42 C41 C44 173.7(18) . 2_655
C42 C41 C40 129.1(17) . .
C44 C41 C40 56.0(14) 2_655 .
C42 C41 C40 62.7(13) . 2_655
C44 C41 C40 122.6(17) 2_655 2_655
C40 C41 C40 66.6(16) . 2_655
C41 C42 C43 112(2) . .
C41 C42 C40 59.6(10) . 2_655
C43 C42 C40 52.0(18) . 2_655
C41 C42 C45 116.3(18) . 2_655
C43 C42 C45 5(2) . 2_655
C40 C42 C45 56.7(13) 2_655 2_655
C45 C43 C40 137(10) 2_655 2_655
C45 C43 C44 78(8) 2_655 .
C40 C43 C44 59.1(19) 2_655 .
C45 C43 C42 155(10) 2_655 .
C40 C43 C42 66(2) 2_655 .
C44 C43 C42 125(3) . .
C40 C44 C45 70(2) 2_655 2_655
C40 C44 C41 62.7(12) 2_655 2_655
C45 C44 C41 133(3) 2_655 2_655
C40 C44 C43 55(2) 2_655 .
C45 C44 C43 15(2) 2_655 .
C41 C44 C43 118(3) 2_655 .
C43 C45 C44 87(7) 2_655 2_655
C43 C45 C40 34(8) 2_655 .
C44 C45 C40 53.4(13) 2_655 .
C43 C45 C42 20(9) 2_655 2_655
C44 C45 C42 105.7(19) 2_655 2_655
C40 C45 C42 52.4(14) . 2_655

loop_
_geom_bond_atom_site_label_1
_geom_bond_atom_site_label_2
_geom_bond_distance
_geom_bond_site_symmetry_2
Nd1 N3 2.265(5) .
Nd1 N1 2.328(5) .
Nd1 O1 2.464(4) .
Nd1 C1 2.755(6) .
Nd1 Cl1 2.7891(17) .
Nd1 Cl2 2.8672(16) .
Nd1 C13 2.875(6) .
Nd1 C2 2.925(6) .
Nd2 N4 2.275(5) 2_566
Nd2 N2 2.322(5) .
Nd2 O2 2.470(4) .
Nd2 C4 2.775(6) .
Nd2 Cl1 2.8026(17) .
Nd2 Cl2 2.8587(16) .
Nd2 C16 2.957(6) 2_566
Nd2 C3 2.994(6) .
Si1 N1 1.713(5) .
Si1 C8 1.861(7) .
Si1 C7 1.863(8) .
Si1 C9 1.863(8) .
Si2 N2 1.712(5) .
Si2 C12 1.852(9) .
Si2 C11 1.862(9) .
Si2 C10 1.863(9) .
Si3 N3 1.714(5) .
Si3 C19 1.864(8) .
Si3 C20 1.870(8) .
Si3 C21 1.879(8) .
Si4 N4 1.717(5) .
Si4 C22 1.840(7) .
Si4 C24 1.850(9) .
Si4 C23 1.856(10) .
O1 C25 1.425(9) .
O1 C28 1.448(8) .
O2 C29B 1.475(18) .
O2 C32B 1.480(17) .
O2 C29A 1.49(2) .
O2 C32A 1.499(18) .
N1 C1 1.397(7) .
N2 C4 1.411(8) .
N3 C13 1.420(7) .
N4 C16 1.417(7) .
N4 Nd2 2.275(5) 2_566
C1 C2 1.393(8) .
C1 C6 1.425(8) .
C2 C3 1.406(8) .
C2 H2 0.9500 .
C3 C4 1.386(8) .
C3 H3 0.9500 .
C4 C5 1.419(8) .
C5 C6 1.366(8) .
C5 H5 0.9500 .
C6 H6 0.9500 .
C7 H7A 0.9800 .
C7 H7B 0.9800 .
C7 H7C 0.9800 .
C8 H8A 0.9800 .
C8 H8B 0.9800 .
C8 H8C 0.9800 .
C9 H9A 0.9800 .
C9 H9B 0.9800 .
C9 H9C 0.9800 .
C10 H10A 0.9800 .
C10 H10B 0.9800 .
C10 H10C 0.9800 .
C11 H11A 0.9800 .
C11 H11B 0.9800 .
C11 H11C 0.9800 .
C12 H12A 0.9800 .
C12 H12B 0.9800 .
C12 H12C 0.9800 .
C13 C18 1.392(8) .
C13 C14 1.406(8) .
C14 C15 1.399(8) .
C14 H14 0.9500 .
C15 C16 1.406(8) .
C15 H15 0.9500 .
C16 C17 1.406(8) .
C16 Nd2 2.957(6) 2_566
C17 C18 1.372(8) .
C17 H17 0.9500 .
C18 H18 0.9500 .
C19 H19A 0.9800 .
C19 H19B 0.9800 .
C19 H19C 0.9800 .
C20 H20A 0.9800 .
C20 H20B 0.9800 .
C20 H20C 0.9800 .
C21 H21A 0.9800 .
C21 H21B 0.9800 .
C21 H21C 0.9800 .
C22 H22A 0.9800 .
C22 H22B 0.9800 .
C22 H22C 0.9800 .
C23 H23A 0.9800 .
C23 H23B 0.9800 .
C23 H23C 0.9800 .
C24 H24A 0.9800 .
C24 H24B 0.9800 .
C24 H24C 0.9800 .
C25 C26 1.387(12) .
C25 H25A 0.9900 .
C25 H25B 0.9900 .
C26 C27 1.465(12) .
C26 H26A 0.9900 .
C26 H26B 0.9900 .
C27 C28 1.433(11) .
C27 H27A 0.9900 .
C27 H27B 0.9900 .
C28 H28A 0.9900 .
C28 H28B 0.9900 .
C29A C30A 1.526(16) .
C29B C30B 1.51(2) .
C30A C31A 1.538(17) .
C30B C31B 1.55(3) .
C31A C32A 1.507(16) .
C31B C32B 1.52(2) .
C33 C36 0.74(3) 2_757
C33 C35 0.84(3) 2_757
C33 C38 1.409(17) .
C33 C34 1.416(16) .
C33 C39 1.55(3) .
C33 C34 1.57(3) 2_757
C33 C37 1.67(3) 2_757
C34 C37 0.80(2) 2_757
C34 C38 0.89(2) 2_757
C34 C35 1.402(18) .
C34 C36 1.53(3) 2_757
C34 C33 1.57(3) 2_757
C35 C38 0.78(3) 2_757
C35 C33 0.84(3) 2_757
C35 C36 1.406(19) .
C35 C39 1.68(3) 2_757
C36 C33 0.74(3) 2_757
C36 C39 1.13(3) 2_757
C36 C37 1.396(17) .
C36 C34 1.53(3) 2_757
C37 C34 0.80(2) 2_757
C37 C38 1.388(17) .
C37 C33 1.67(3) 2_757
C38 C35 0.78(3) 2_757
C38 C34 0.89(2) 2_757
C39 C36 1.13(3) 2_757
C39 C35 1.68(3) 2_757
C40 C43 1.25(4) 2_655
C40 C44 1.31(3) 2_655
C40 C41 1.402(15) .
C40 C41 1.408(15) 2_655
C40 C42 1.45(3) 2_655
C40 C45 1.530(18) .
C40 C40 1.54(4) 2_655
C41 C42 1.380(16) .
C41 C44 1.382(17) 2_655
C41 C40 1.408(15) 2_655
C42 C43 1.402(19) .
C42 C40 1.45(3) 2_655
C42 C45 1.73(5) 2_655
C43 C45 0.36(5) 2_655
C43 C40 1.25(4) 2_655
C43 C44 1.388(18) .
C44 C40 1.31(3) 2_655
C44 C45 1.36(4) 2_655
C44 C41 1.382(17) 2_655
C45 C43 0.36(5) 2_655
C45 C44 1.36(4) 2_655
C45 C42 1.73(5) 2_655

loop_
_geom_torsion_atom_site_label_1
_geom_torsion_atom_site_label_2
_geom_torsion_atom_site_label_3
_geom_torsion_atom_site_label_4
_geom_torsion
_geom_torsion_site_symmetry_1
_geom_torsion_site_symmetry_4
N3 Nd1 Cl1 Nd2 149.28(13) . .
N1 Nd1 Cl1 Nd2 -100.41(13) . .
O1 Nd1 Cl1 Nd2 23.6(3) . .
C1 Nd1 Cl1 Nd2 -77.85(13) . .
Cl2 Nd1 Cl1 Nd2 23.80(5) . .
C13 Nd1 Cl1 Nd2 121.35(13) . .
C2 Nd1 Cl1 Nd2 -49.77(12) . .
N4 Nd2 Cl1 Nd1 -148.88(12) 2_566 .
N2 Nd2 Cl1 Nd1 96.95(14) . .
O2 Nd2 Cl1 Nd1 -33.0(3) . .
C4 Nd2 Cl1 Nd1 75.81(14) . .
Cl2 Nd2 Cl1 Nd1 -23.88(5) . .
C16 Nd2 Cl1 Nd1 -121.95(12) 2_566 .
C3 Nd2 Cl1 Nd1 48.27(12) . .
N4 Nd2 Cl2 Nd1 106.61(15) 2_566 .
N2 Nd2 Cl2 Nd1 -75.14(15) . .
O2 Nd2 Cl2 Nd1 -160.53(11) . .
C4 Nd2 Cl2 Nd1 -56.65(13) . .
Cl1 Nd2 Cl2 Nd1 22.99(5) . .
C16 Nd2 Cl2 Nd1 120.54(12) 2_566 .
C3 Nd2 Cl2 Nd1 -65.55(12) . .
N3 Nd1 Cl2 Nd2 -105.59(16) . .
N1 Nd1 Cl2 Nd2 72.63(16) . .
O1 Nd1 Cl2 Nd2 156.83(12) . .
C1 Nd1 Cl2 Nd2 55.99(13) . .
Cl1 Nd1 Cl2 Nd2 -23.11(5) . .
C13 Nd1 Cl2 Nd2 -121.48(13) . .
C2 Nd1 Cl2 Nd2 66.34(13) . .
N3 Nd1 O1 C25 109.3(9) . .
N1 Nd1 O1 C25 -0.6(9) . .
C1 Nd1 O1 C25 -29.0(9) . .
Cl1 Nd1 O1 C25 -126.6(8) . .
Cl2 Nd1 O1 C25 -126.7(9) . .
C13 Nd1 O1 C25 132.5(9) . .
C2 Nd1 O1 C25 -53.6(9) . .
N3 Nd1 O1 C28 -75.3(6) . .
N1 Nd1 O1 C28 174.8(6) . .
C1 Nd1 O1 C28 146.4(6) . .
Cl1 Nd1 O1 C28 48.9(8) . .
Cl2 Nd1 O1 C28 48.7(6) . .
C13 Nd1 O1 C28 -52.1(6) . .
C2 Nd1 O1 C28 121.8(6) . .
N4 Nd2 O2 C29B -126.9(10) 2_566 .
N2 Nd2 O2 C29B -13.7(10) . .
C4 Nd2 O2 C29B 13.8(10) . .
Cl1 Nd2 O2 C29B 118.1(10) . .
Cl2 Nd2 O2 C29B 109.2(10) . .
C16 Nd2 O2 C29B -149.1(10) 2_566 .
C3 Nd2 O2 C29B 38.3(10) . .
N4 Nd2 O2 C32B 72.4(9) 2_566 .
N2 Nd2 O2 C32B -174.5(9) . .
C4 Nd2 O2 C32B -146.9(9) . .
Cl1 Nd2 O2 C32B -42.6(10) . .
Cl2 Nd2 O2 C32B -51.6(9) . .
C16 Nd2 O2 C32B 50.1(9) 2_566 .
C3 Nd2 O2 C32B -122.4(9) . .
N4 Nd2 O2 C29A -168.8(11) 2_566 .
N2 Nd2 O2 C29A -55.7(12) . .
C4 Nd2 O2 C29A -28.1(12) . .
Cl1 Nd2 O2 C29A 76.2(12) . .
Cl2 Nd2 O2 C29A 67.2(11) . .
C16 Nd2 O2 C29A 168.9(12) 2_566 .
C3 Nd2 O2 C29A -3.6(12) . .
N4 Nd2 O2 C32A 23.9(10) 2_566 .
N2 Nd2 O2 C32A 137.0(10) . .
C4 Nd2 O2 C32A 164.6(10) . .
Cl1 Nd2 O2 C32A -91.1(10) . .
Cl2 Nd2 O2 C32A -100.0(10) . .
C16 Nd2 O2 C32A 1.7(10) 2_566 .
C3 Nd2 O2 C32A -170.9(10) . .
C8 Si1 N1 C1 -63.5(6) . .
C7 Si1 N1 C1 56.4(6) . .
C9 Si1 N1 C1 175.5(6) . .
C8 Si1 N1 Nd1 105.0(5) . .
C7 Si1 N1 Nd1 -135.1(5) . .
C9 Si1 N1 Nd1 -16.0(6) . .
N3 Nd1 N1 C1 144.6(3) . .
O1 Nd1 N1 C1 -113.5(4) . .
Cl1 Nd1 N1 C1 48.5(3) . .
Cl2 Nd1 N1 C1 -33.9(4) . .
C13 Nd1 N1 C1 165.2(3) . .
C2 Nd1 N1 C1 -26.4(3) . .
N3 Nd1 N1 Si1 -26.2(5) . .
O1 Nd1 N1 Si1 75.8(5) . .
C1 Nd1 N1 Si1 -170.7(7) . .
Cl1 Nd1 N1 Si1 -122.2(4) . .
Cl2 Nd1 N1 Si1 155.4(4) . .
C13 Nd1 N1 Si1 -5.5(6) . .
C2 Nd1 N1 Si1 162.9(6) . .
C12 Si2 N2 C4 -177.2(6) . .
C11 Si2 N2 C4 61.8(6) . .
C10 Si2 N2 C4 -58.0(6) . .
C12 Si2 N2 Nd2 11.8(7) . .
C11 Si2 N2 Nd2 -109.2(5) . .
C10 Si2 N2 Nd2 131.0(5) . .
N4 Nd2 N2 C4 -143.3(3) 2_566 .
O2 Nd2 N2 C4 118.2(4) . .
Cl1 Nd2 N2 C4 -44.7(4) . .
Cl2 Nd2 N2 C4 38.3(4) . .
C16 Nd2 N2 C4 -163.8(3) 2_566 .
C3 Nd2 N2 C4 26.7(3) . .
N4 Nd2 N2 Si2 29.2(5) 2_566 .
O2 Nd2 N2 Si2 -69.3(5) . .
C4 Nd2 N2 Si2 172.5(7) . .
Cl1 Nd2 N2 Si2 127.9(5) . .
Cl2 Nd2 N2 Si2 -149.2(4) . .
C16 Nd2 N2 Si2 8.7(6) 2_566 .
C3 Nd2 N2 Si2 -160.8(6) . .
C19 Si3 N3 C13 176.6(5) . .
C20 Si3 N3 C13 58.1(6) . .
C21 Si3 N3 C13 -62.3(6) . .
C19 Si3 N3 Nd1 24.7(5) . .
C20 Si3 N3 Nd1 -93.8(5) . .
C21 Si3 N3 Nd1 145.8(4) . .
N1 Nd1 N3 C13 147.8(3) . .
O1 Nd1 N3 C13 53.4(4) . .
C1 Nd1 N3 C13 171.3(3) . .
Cl1 Nd1 N3 C13 -108.6(3) . .
Cl2 Nd1 N3 C13 -33.7(4) . .
C2 Nd1 N3 C13 170.3(5) . .
N1 Nd1 N3 Si3 -56.6(4) . .
O1 Nd1 N3 Si3 -151.0(4) . .
C1 Nd1 N3 Si3 -33.1(5) . .
Cl1 Nd1 N3 Si3 47.0(4) . .
Cl2 Nd1 N3 Si3 121.8(3) . .
C13 Nd1 N3 Si3 155.6(6) . .
C2 Nd1 N3 Si3 -34.1(8) . .
C22 Si4 N4 C16 167.8(5) . .
C24 Si4 N4 C16 48.7(6) . .
C23 Si4 N4 C16 -72.2(7) . .
C22 Si4 N4 Nd2 -1.9(5) . 2_566
C24 Si4 N4 Nd2 -120.9(5) . 2_566
C23 Si4 N4 Nd2 118.1(6) . 2_566
Si1 N1 C1 C2 -128.8(5) . .
Nd1 N1 C1 C2 58.4(5) . .
Si1 N1 C1 C6 64.7(8) . .
Nd1 N1 C1 C6 -108.2(5) . .
Si1 N1 C1 Nd1 172.9(5) . .
N3 Nd1 C1 C2 -179.3(3) . .
N1 Nd1 C1 C2 -131.4(6) . .
O1 Nd1 C1 C2 -61.7(4) . .
Cl1 Nd1 C1 C2 96.4(4) . .
Cl2 Nd1 C1 C2 21.3(4) . .
C13 Nd1 C1 C2 -166.3(5) . .
N3 Nd1 C1 N1 -47.9(4) . .
O1 Nd1 C1 N1 69.7(4) . .
Cl1 Nd1 C1 N1 -132.3(3) . .
Cl2 Nd1 C1 N1 152.7(3) . .
C13 Nd1 C1 N1 -35.0(7) . .
C2 Nd1 C1 N1 131.4(6) . .
N3 Nd1 C1 C6 65.5(5) . .
N1 Nd1 C1 C6 113.4(6) . .
O1 Nd1 C1 C6 -176.9(5) . .
Cl1 Nd1 C1 C6 -18.9(4) . .
Cl2 Nd1 C1 C6 -93.9(5) . .
C13 Nd1 C1 C6 78.4(7) . .
C2 Nd1 C1 C6 -115.2(6) . .
N1 C1 C2 C3 -158.3(5) . .
C6 C1 C2 C3 9.5(8) . .
Nd1 C1 C2 C3 -111.8(5) . .
N1 C1 C2 Nd1 -46.5(4) . .
C6 C1 C2 Nd1 121.3(5) . .
N3 Nd1 C2 C1 1.6(7) . .
N1 Nd1 C2 C1 28.4(3) . .
O1 Nd1 C2 C1 120.5(4) . .
Cl1 Nd1 C2 C1 -80.5(4) . .
Cl2 Nd1 C2 C1 -158.0(4) . .
C13 Nd1 C2 C1 155.2(8) . .
N3 Nd1 C2 C3 117.6(6) . .
N1 Nd1 C2 C3 144.5(5) . .
O1 Nd1 C2 C3 -123.5(5) . .
C1 Nd1 C2 C3 116.0(6) . .
Cl1 Nd1 C2 C3 35.5(5) . .
Cl2 Nd1 C2 C3 -41.9(4) . .
C13 Nd1 C2 C3 -88.7(10) . .
C1 C2 C3 C4 -0.1(9) . .
Nd1 C2 C3 C4 -82.4(6) . .
C1 C2 C3 Nd2 80.0(6) . .
Nd1 C2 C3 Nd2 -2.3(6) . .
N4 Nd2 C3 C4 2.6(8) 2_566 .
N2 Nd2 C3 C4 -29.7(3) . .
O2 Nd2 C3 C4 -119.6(4) . .
Cl1 Nd2 C3 C4 82.8(3) . .
Cl2 Nd2 C3 C4 160.6(4) . .
C16 Nd2 C3 C4 -164.4(8) 2_566 .
N4 Nd2 C3 C2 -112.1(6) 2_566 .
N2 Nd2 C3 C2 -144.4(5) . .
O2 Nd2 C3 C2 125.8(5) . .
C4 Nd2 C3 C2 -114.7(6) . .
Cl1 Nd2 C3 C2 -31.9(4) . .
Cl2 Nd2 C3 C2 45.9(4) . .
C16 Nd2 C3 C2 81.0(10) 2_566 .
C2 C3 C4 N2 158.7(5) . .
Nd2 C3 C4 N2 47.3(4) . .
C2 C3 C4 C5 -9.2(8) . .
Nd2 C3 C4 C5 -120.6(5) . .
C2 C3 C4 Nd2 111.4(5) . .
Si2 N2 C4 C3 124.2(5) . .
Nd2 N2 C4 C3 -61.2(5) . .
Si2 N2 C4 C5 -69.0(7) . .
Nd2 N2 C4 C5 105.6(5) . .
Si2 N2 C4 Nd2 -174.6(5) . .
N4 Nd2 C4 C3 -178.9(3) 2_566 .
N2 Nd2 C4 C3 129.7(5) . .
O2 Nd2 C4 C3 64.1(4) . .
Cl1 Nd2 C4 C3 -93.9(3) . .
Cl2 Nd2 C4 C3 -18.6(4) . .
C16 Nd2 C4 C3 170.7(5) 2_566 .
N4 Nd2 C4 N2 51.4(4) 2_566 .
O2 Nd2 C4 N2 -65.7(4) . .
Cl1 Nd2 C4 N2 136.4(3) . .
Cl2 Nd2 C4 N2 -148.3(3) . .
C16 Nd2 C4 N2 40.9(7) 2_566 .
C3 Nd2 C4 N2 -129.7(5) . .
N4 Nd2 C4 C5 -62.1(5) 2_566 .
N2 Nd2 C4 C5 -113.4(6) . .
O2 Nd2 C4 C5 -179.1(5) . .
Cl1 Nd2 C4 C5 23.0(5) . .
Cl2 Nd2 C4 C5 98.3(5) . .
C16 Nd2 C4 C5 -72.5(7) 2_566 .
C3 Nd2 C4 C5 116.8(6) . .
C3 C4 C5 C6 9.1(9) . .
N2 C4 C5 C6 -158.1(6) . .
Nd2 C4 C5 C6 -90.3(7) . .
C4 C5 C6 C1 0.3(10) . .
C2 C1 C6 C5 -9.5(9) . .
N1 C1 C6 C5 157.5(6) . .
Nd1 C1 C6 C5 87.5(7) . .
Si3 N3 C13 C18 81.0(7) . .
Nd1 N3 C13 C18 -118.5(6) . .
Si3 N3 C13 C14 -103.6(6) . .
Nd1 N3 C13 C14 56.9(6) . .
Si3 N3 C13 Nd1 -160.5(5) . .
N3 Nd1 C13 C18 103.7(7) . .
N1 Nd1 C13 C18 60.5(6) . .
O1 Nd1 C13 C18 -23.9(6) . .
C1 Nd1 C13 C18 83.8(8) . .
Cl1 Nd1 C13 C18 178.0(5) . .
Cl2 Nd1 C13 C18 -103.9(5) . .
C2 Nd1 C13 C18 -58.9(12) . .
N3 Nd1 C13 C14 -133.3(6) . .
N1 Nd1 C13 C14 -176.4(3) . .
O1 Nd1 C13 C14 99.2(4) . .
C1 Nd1 C13 C14 -153.1(5) . .
Cl1 Nd1 C13 C14 -58.9(4) . .
Cl2 Nd1 C13 C14 19.2(4) . .
C2 Nd1 C13 C14 64.2(10) . .
N1 Nd1 C13 N3 -43.2(4) . .
O1 Nd1 C13 N3 -127.5(4) . .
C1 Nd1 C13 N3 -19.9(7) . .
Cl1 Nd1 C13 N3 74.3(4) . .
Cl2 Nd1 C13 N3 152.5(3) . .
C2 Nd1 C13 N3 -162.5(8) . .
C18 C13 C14 C15 0.5(9) . .
N3 C13 C14 C15 -175.3(6) . .
Nd1 C13 C14 C15 -134.6(5) . .
C13 C14 C15 C16 -4.6(9) . .
C14 C15 C16 C17 4.5(9) . .
C14 C15 C16 N4 -170.8(5) . .
C14 C15 C16 Nd2 -136.3(5) . 2_566
Si4 N4 C16 C15 -123.2(5) . .
Nd2 N4 C16 C15 48.9(6) 2_566 .
Si4 N4 C16 C17 61.8(8) . .
Nd2 N4 C16 C17 -126.0(6) 2_566 .
Si4 N4 C16 Nd2 -172.1(5) . 2_566
C15 C16 C17 C18 -0.6(10) . .
N4 C16 C17 C18 174.4(6) . .
Nd2 C16 C17 C18 111.2(7) 2_566 .
C16 C17 C18 C13 -3.5(11) . .
C14 C13 C18 C17 3.5(10) . .
N3 C13 C18 C17 179.1(6) . .
Nd1 C13 C18 C17 114.3(7) . .
C28 O1 C25 C26 9.6(14) . .
Nd1 O1 C25 C26 -174.4(8) . .
O1 C25 C26 C27 -5.6(16) . .
C25 C26 C27 C28 -0.8(15) . .
C26 C27 C28 O1 6.6(13) . .
C25 O1 C28 C27 -9.8(12) . .
Nd1 O1 C28 C27 173.9(6) . .
C29B O2 C29A C30A 88(2) . .
C32B O2 C29A C30A -37.0(16) . .
C32A O2 C29A C30A -0.9(19) . .
Nd2 O2 C29A C30A -170.0(9) . .
C32B O2 C29B C30B -29.0(17) . .
C29A O2 C29B C30B -90(2) . .
C32A O2 C29B C30B 12.1(17) . .
Nd2 O2 C29B C30B 168.0(10) . .
O2 C29A C30A C31A -22(2) . .
O2 C29B C30B C31B 22(2) . .
C29A C30A C31A C32A 37(2) . .
C29B C30B C31B C32B -8(2) . .
C29B O2 C32A C31A -11.4(17) . .
C32B O2 C32A C31A 92.2(19) . .
C29A O2 C32A C31A 24.3(18) . .
Nd2 O2 C32A C31A -166.8(10) . .
C30A C31A C32A O2 -37.4(19) . .
C29B O2 C32B C31B 24.1(16) . .
C29A O2 C32B C31B 53.8(14) . .
C32A O2 C32B C31B -65.0(16) . .
Nd2 O2 C32B C31B -172.7(9) . .
C30B C31B C32B O2 -9.1(19) . .
C36 C33 C34 C37 8(4) 2_757 2_757
C35 C33 C34 C37 -168(8) 2_757 2_757
C38 C33 C34 C37 -171(3) . 2_757
C39 C33 C34 C37 12(4) . 2_757
C34 C33 C34 C37 -170(3) 2_757 2_757
C36 C33 C34 C38 177(7) 2_757 2_757
C35 C33 C34 C38 1(12) 2_757 2_757
C38 C33 C34 C38 -2(9) . 2_757
C39 C33 C34 C38 -179(6) . 2_757
C34 C33 C34 C38 -1(7) 2_757 2_757
C37 C33 C34 C38 169(9) 2_757 2_757
C36 C33 C34 C35 179(3) 2_757 .
C35 C33 C34 C35 4(10) 2_757 .
C38 C33 C34 C35 1(4) . .
C39 C33 C34 C35 -177(2) . .
C34 C33 C34 C35 1(3) 2_757 .
C37 C33 C34 C35 171(5) 2_757 .
C35 C33 C34 C36 -175(10) 2_757 2_757
C38 C33 C34 C36 -179(5) . 2_757
C39 C33 C34 C36 4(3) . 2_757
C34 C33 C34 C36 -178(4) 2_757 2_757
C37 C33 C34 C36 -8(4) 2_757 2_757
C36 C33 C34 C33 178(4) 2_757 2_757
C35 C33 C34 C33 3(8) 2_757 2_757
C38 C33 C34 C33 0(2) . 2_757
C39 C33 C34 C33 -178(3) . 2_757
C34 C33 C34 C33 0.000(1) 2_757 2_757
C37 C33 C34 C33 170(3) 2_757 2_757
C37 C34 C35 C38 -12(7) 2_757 2_757
C33 C34 C35 C38 -178(5) . 2_757
C36 C34 C35 C38 -177(6) 2_757 2_757
C33 C34 C35 C38 -176(8) 2_757 2_757
C37 C34 C35 C33 165(5) 2_757 2_757
C38 C34 C35 C33 176(8) 2_757 2_757
C33 C34 C35 C33 -2(5) . 2_757
C36 C34 C35 C33 -1(7) 2_757 2_757
C37 C34 C35 C36 166(5) 2_757 .
C38 C34 C35 C36 178(7) 2_757 .
C33 C34 C35 C36 -1(4) . .
C36 C34 C35 C36 0(7) 2_757 .
C33 C34 C35 C36 1(2) 2_757 .
C37 C34 C35 C39 159(6) 2_757 2_757
C38 C34 C35 C39 171(10) 2_757 2_757
C33 C34 C35 C39 -7(8) . 2_757
C36 C34 C35 C39 -6(10) 2_757 2_757
C33 C34 C35 C39 -5(4) 2_757 2_757
C38 C35 C36 C33 0(8) 2_757 2_757
C34 C35 C36 C33 -3(6) . 2_757
C39 C35 C36 C33 173(8) 2_757 2_757
C38 C35 C36 C39 -173(9) 2_757 2_757
C33 C35 C36 C39 -173(8) 2_757 2_757
C34 C35 C36 C39 -175(3) . 2_757
C38 C35 C36 C37 9(10) 2_757 .
C33 C35 C36 C37 9(6) 2_757 .
C34 C35 C36 C37 6(4) . .
C39 C35 C36 C37 -178(4) 2_757 .
C38 C35 C36 C34 2(9) 2_757 2_757
C33 C35 C36 C34 3(6) 2_757 2_757
C34 C35 C36 C34 0(3) . 2_757
C39 C35 C36 C34 175(3) 2_757 2_757
C33 C36 C37 C34 -8(4) 2_757 2_757
C39 C36 C37 C34 171(6) 2_757 2_757
C35 C36 C37 C34 -12(4) . 2_757
C33 C36 C37 C38 -7(5) 2_757 .
C39 C36 C37 C38 171(6) 2_757 .
C35 C36 C37 C38 -12(4) . .
C34 C36 C37 C38 0(2) 2_757 .
C39 C36 C37 C33 179(10) 2_757 2_757
C35 C36 C37 C33 -4(3) . 2_757
C34 C36 C37 C33 8(4) 2_757 2_757
C34 C37 C38 C35 13(8) 2_757 2_757
C36 C37 C38 C35 12(9) . 2_757
C33 C37 C38 C35 9(8) 2_757 2_757
C36 C37 C38 C34 -1(4) . 2_757
C33 C37 C38 C34 -4(3) 2_757 2_757
C34 C37 C38 C33 11(4) 2_757 .
C36 C37 C38 C33 10(3) . .
C33 C37 C38 C33 7(3) 2_757 .
C36 C33 C38 C35 0(10) 2_757 2_757
C34 C33 C38 C35 177(8) . 2_757
C39 C33 C38 C35 -6(7) . 2_757
C34 C33 C38 C35 176(8) 2_757 2_757
C37 C33 C38 C35 168(8) 2_757 2_757
C36 C33 C38 C34 -176(10) 2_757 2_757
C35 C33 C38 C34 -176(8) 2_757 2_757
C34 C33 C38 C34 1(4) . 2_757
C39 C33 C38 C34 178(3) . 2_757
C37 C33 C38 C34 -8(5) 2_757 2_757
C36 C33 C38 C37 178(9) 2_757 .
C35 C33 C38 C37 178(8) 2_757 .
C34 C33 C38 C37 -5(3) . .
C39 C33 C38 C37 172(2) . .
C34 C33 C38 C37 -6(2) 2_757 .
C37 C33 C38 C37 -14(5) 2_757 .
C35 C33 C39 C36 174(7) 2_757 2_757
C38 C33 C39 C36 176(5) . 2_757
C34 C33 C39 C36 -6(4) . 2_757
C34 C33 C39 C36 178(7) 2_757 2_757
C37 C33 C39 C36 0(4) 2_757 2_757
C36 C33 C39 C35 -174(7) 2_757 2_757
C38 C33 C39 C35 3(3) . 2_757
C34 C33 C39 C35 -180(5) . 2_757
C34 C33 C39 C35 4(3) 2_757 2_757
C37 C33 C39 C35 -174(4) 2_757 2_757
C43 C40 C41 C42 -179(4) 2_655 .
C44 C40 C41 C42 176(2) 2_655 .
C41 C40 C41 C42 -5(3) 2_655 .
C42 C40 C41 C42 -26(14) 2_655 .
C45 C40 C41 C42 177(3) . .
C40 C40 C41 C42 -5(3) 2_655 .
C43 C40 C41 C44 5(4) 2_655 2_655
C41 C40 C41 C44 180(3) 2_655 2_655
C42 C40 C41 C44 158(13) 2_655 2_655
C45 C40 C41 C44 2(3) . 2_655
C40 C40 C41 C44 180(3) 2_655 2_655
C43 C40 C41 C40 -175(5) 2_655 2_655
C44 C40 C41 C40 -180(3) 2_655 2_655
C41 C40 C41 C40 0.000(2) 2_655 2_655
C42 C40 C41 C40 -21(12) 2_655 2_655
C45 C40 C41 C40 -178(4) . 2_655
C44 C41 C42 C43 148(17) 2_655 .
C40 C41 C42 C43 4(4) . .
C40 C41 C42 C43 -1(3) 2_655 .
C44 C41 C42 C40 149(18) 2_655 2_655
C40 C41 C42 C40 5(3) . 2_655
C44 C41 C42 C45 150(17) 2_655 2_655
C40 C41 C42 C45 6(4) . 2_655
C40 C41 C42 C45 1(3) 2_655 2_655
C41 C42 C43 C45 159(44) . 2_655
C40 C42 C43 C45 158(47) 2_655 2_655
C41 C42 C43 C40 1(3) . 2_655
C45 C42 C43 C40 -158(47) 2_655 2_655
C41 C42 C43 C44 1(6) . .
C40 C42 C43 C44 0(3) 2_655 .
C45 C42 C43 C44 -158(49) 2_655 .
C45 C43 C44 C40 -171(20) 2_655 2_655
C42 C43 C44 C40 0(3) . 2_655
C40 C43 C44 C45 171(20) 2_655 2_655
C42 C43 C44 C45 171(22) . 2_655
C45 C43 C44 C41 -175(17) 2_655 2_655
C40 C43 C44 C41 -4(3) 2_655 2_655
C42 C43 C44 C41 -4(6) . 2_655
C44 C40 C45 C43 165(30) 2_655 2_655
C41 C40 C45 C43 164(27) . 2_655
C41 C40 C45 C43 -14(30) 2_655 2_655
C42 C40 C45 C43 -12(27) 2_655 2_655
C40 C40 C45 C43 145(31) 2_655 2_655
C43 C40 C45 C44 -165(30) 2_655 2_655
C41 C40 C45 C44 -2(4) . 2_655
C41 C40 C45 C44 -179(3) 2_655 2_655
C42 C40 C45 C44 -178(4) 2_655 2_655
C40 C40 C45 C44 -21(35) 2_655 2_655
C43 C40 C45 C42 12(27) 2_655 2_655
C44 C40 C45 C42 178(4) 2_655 2_655
C41 C40 C45 C42 176(3) . 2_655
C41 C40 C45 C42 -2(3) 2_655 2_655
C40 C40 C45 C42 157(35) 2_655 2_655
